data_1519161
loop_
_publ_author_name
'Janczak, Jan'
'Kubiak, Ryszard'

_publ_section_title
;
 Tris(2-cyanophenyl)-1,3,5-triazine: a By-product of Metallophthalocyanine
 Synthesis
;
_journal_name_full 'Acta Chemica Scandinavica'
_journal_page_first 602
_journal_page_last 610
_journal_volume 53
_journal_year 1999
_chemical_formula_sum 'C24 H12 N6'
_chemical_formula_weight 384.40
_space_group_IT_number 1
_symmetry_cell_setting triclinic
_symmetry_Int_Tables_number 1
_symmetry_space_group_name_Hall 'P 1'
_symmetry_space_group_name_H-M 'P 1'
_cell_angle_alpha 99.70(3)
_cell_angle_beta 112.31(3)
_cell_angle_gamma 115.53(3)
_cell_formula_units_Z 3
_cell_length_a 11.276(2)
_cell_length_b 12.833(3)
_cell_length_c 12.915(3)
_cell_volume 1431.4(10)
_diffrn_ambient_temperature 295
_diffrn_radiation_probe x-ray
_diffrn_radiation_type MoK\a
_diffrn_radiation_wavelength 0.71069
_exptl_absorpt_coefficient_mu 0.086
_exptl_crystal_density_diffrn 1.338
_exptl_crystal_density_meas 1.34
_exptl_crystal_F_000 594
_refine_ls_number_reflns 3777
_refine_ls_R_factor_gt 0.0563
_refine_ls_wR_factor_gt 0.1043
_cod_data_source_file Acta-Chem-Scand-1999-53-602-610-2.cif
_cod_data_source_block form-2
_cod_depositor_comments
;
No atomic coordinates in the paper,
a dummy atom was added

 The dummy atom was replaced by unknown values. This is the
 standard way of marking entries in the COD that do not contain
 coordinates.

 Antanas Vaitkus,
 2016-12-06
;
_cod_original_cell_volume 1431.4(5)
_cod_database_code 1519161

loop_
_symmetry_equiv_pos_site_id
_symmetry_equiv_pos_as_xyz
1 x,y,z

loop_
_atom_site_label
_atom_site_type_symbol
_atom_site_fract_x
_atom_site_fract_y
_atom_site_fract_z
_atom_site_U_iso_or_equiv
_atom_site_calc_flag
? ? ? ? ? ? ?
